data_1504115
loop_
_publ_author_name
'Oswald, Claire L.'
'Peterson, Justine A.'
'Lam, Hon Wai'

_publ_section_title
;
 Enantioselective copper-catalyzed reductive Michael cyclizations.
;
_journal_issue 20
_journal_name_full 'Organic letters'
_journal_page_first 4504
_journal_page_last 4507
_journal_paper_doi 10.1021/ol901560r
_journal_volume 11
_journal_year 2009
_chemical_formula_moiety 'C29 H29 Cl2 N1 O5'
_chemical_formula_sum 'C29 H29 Cl2 N O5'
_chemical_formula_weight 542.46
_space_group_IT_number 14
_symmetry_cell_setting monoclinic
_symmetry_space_group_name_Hall '-P 2ybc'
_symmetry_space_group_name_H-M 'P 1 21/c 1'
_atom_sites_solution_hydrogens geom
_atom_sites_solution_primary direct
_audit_creation_date 09-09-05
_audit_creation_method CRYSTALS_ver_12.87
_cell_angle_alpha 90
_cell_angle_beta 92.662(2)
_cell_angle_gamma 90
_cell_formula_units_Z 4
_cell_length_a 6.1649(2)
_cell_length_b 8.0908(3)
_cell_length_c 51.2892(16)
_cell_measurement_reflns_used 6657
_cell_measurement_temperature 150
_cell_measurement_theta_max 26
_cell_measurement_theta_min 2
_cell_volume 2555.49(15)
_computing_cell_refinement 'SAINT (Siemens ,1995)'
_computing_data_collection 'SMART (Siemens, 1993)'
_computing_data_reduction 'SAINT (Siemens ,1995)'
_computing_molecular_graphics 'CAMERON (Watkin et al., 1996)'
_computing_publication_material 'CRYSTALS (Betteridge et al., 2003)'
_computing_structure_refinement 'CRYSTALS (Betteridge et al., 2003)'
_computing_structure_solution 'DIRDIF-96 (Beurskens et al., 1996)'
_diffrn_ambient_temperature 150
_diffrn_measured_fraction_theta_full 0.998
_diffrn_measured_fraction_theta_max 0.998
_diffrn_measurement_device 'Bruker SMART'
_diffrn_measurement_device_type Area
_diffrn_measurement_method \w
_diffrn_radiation_monochromator graphite
_diffrn_radiation_type 'Mo K\a'
_diffrn_radiation_wavelength 0.71073
_diffrn_reflns_av_R_equivalents 0.042
_diffrn_reflns_limit_h_max 7
_diffrn_reflns_limit_h_min -7
_diffrn_reflns_limit_k_max 10
_diffrn_reflns_limit_k_min 0
_diffrn_reflns_limit_l_max 64
_diffrn_reflns_limit_l_min 0
_diffrn_reflns_number 27736
_diffrn_reflns_theta_full 26.404
_diffrn_reflns_theta_max 26.404
_diffrn_reflns_theta_min 0.795
_diffrn_standards_number 0
_exptl_absorpt_coefficient_mu 0.296
_exptl_absorpt_correction_T_max 0.97
_exptl_absorpt_correction_T_min 0.84
_exptl_absorpt_correction_type multi-scan
_exptl_absorpt_process_details 'SADABS (Siemens, 1996)'
_exptl_crystal_colour colourless
_exptl_crystal_density_diffrn 1.410
_exptl_crystal_density_method 'not measured'
_exptl_crystal_description needle
_exptl_crystal_F_000 1136
_exptl_crystal_size_max 0.69
_exptl_crystal_size_mid 0.20
_exptl_crystal_size_min 0.11
_refine_diff_density_max 0.31
_refine_diff_density_min -0.26
_refine_ls_extinction_method None
_refine_ls_goodness_of_fit_ref 0.9845
_refine_ls_hydrogen_treatment none
_refine_ls_matrix_type full
_refine_ls_number_parameters 450
_refine_ls_number_reflns 5240
_refine_ls_number_restraints 172
_refine_ls_R_factor_all 0.0658
_refine_ls_R_factor_gt 0.0590
_refine_ls_shift/su_max 0.004031
_refine_ls_structure_factor_coef Fsqd
_refine_ls_weighting_details
;
 Method= Modified Sheldrick 
 w=1/[\s^2^(F^2^) + ( 0.06P)^2^ + 3.48P] 
 ,where P=(max(Fo^2^,0) + 2Fc^2^)/3 
;
_refine_ls_weighting_scheme calc
_refine_ls_wR_factor_all 0.1343
_refine_ls_wR_factor_gt 0.1284
_refine_ls_wR_factor_ref 0.1343
_reflns_limit_h_max 7
_reflns_limit_h_min -7
_reflns_limit_k_max 10
_reflns_limit_k_min 0
_reflns_limit_l_max 64
_reflns_limit_l_min 0
_reflns_number_gt 4719
_reflns_number_total 5244
_reflns_threshold_expression I>2.0\s(I)
_oxford_diffrn_Wilson_B_factor 2.34
_oxford_diffrn_Wilson_scale 80.30
_oxford_refine_ls_r_factor_ref 0.0658
_oxford_refine_ls_scale 0.11690(5)
_oxford_reflns_number_all 5240
_oxford_reflns_threshold_expression_ref I>-10.0\s(I)
_cod_data_source_file ol901560r_si_003.cif
_cod_data_source_block hl9007
_cod_depositor_comments
;
The following automatic conversions were performed:

'_symmetry_cell_setting' value 'Monoclinic' changed to 'monoclinic'
according to /home/saulius/struct/CIF-dictionaries/cif_core.dic
dictionary named 'cif_core.dic' version 2.4.2 from 2011-04-26.

Automatic conversion script
Id: cif_fix_values 1715 2011-07-08 13:25:40Z adriana 
;
_cod_original_sg_symbol_Hall ' -P 2ybc '
_cod_original_sg_symbol_H-M P21/c
_cod_original_formula_sum 'C29 H29 Cl2 N1 O5'
_cod_database_code 1504115

loop_
_symmetry_equiv_pos_as_xyz
x,y,z
-x,-y,-z
-x,y+1/2,-z+1/2
x,-y+1/2,z+1/2

loop_
_atom_site_label
_atom_site_type_symbol
_atom_site_fract_x
_atom_site_fract_y
_atom_site_fract_z
_atom_site_U_iso_or_equiv
_atom_site_occupancy
_atom_site_adp_type
_atom_site_refinement_flags_posn
Cl1 Cl -0.50170(13) -0.44206(9) 0.466692(13) 0.0420 1.0000 Uani .
C2 C -0.6045(4) -0.5326(3) 0.43804(5) 0.0271 1.0000 Uani D
C3 C -0.4709(4) -0.6356(3) 0.42470(5) 0.0266 1.0000 Uani D
C4 C -0.5493(4) -0.7077(3) 0.40160(5) 0.0261 1.0000 Uani D
C5 C -0.7623(4) -0.6803(3) 0.39255(4) 0.0224 1.0000 Uani D
C6 C -0.8946(4) -0.5762(3) 0.40657(5) 0.0244 1.0000 Uani D
C7 C -0.8155(4) -0.5007(3) 0.42934(5) 0.0285 1.0000 Uani D
C8 C -0.8358(4) -0.7590(3) 0.36739(5) 0.0250 1.0000 Uani .
O9 O -1.0521(3) -0.7588(2) 0.36367(3) 0.0260 1.0000 Uani D
C10 C -1.1423(4) -0.8237(3) 0.33885(5) 0.0284 1.0000 Uani D
C11 C -1.2408(4) -0.9929(3) 0.34179(5) 0.0231 1.0000 Uani D
C12 C -1.0810(4) -1.1317(3) 0.34976(4) 0.0207 1.0000 Uani D
C13 C -1.1960(4) -1.2933(3) 0.35673(5) 0.0258 1.0000 Uani D
C14 C -1.2970(4) -1.3724(3) 0.33223(5) 0.0291 1.0000 Uani D
C15 C -1.1295(5) -1.3998(3) 0.31190(5) 0.0326 1.0000 Uani D
N16 N -1.0238(3) -1.2440(2) 0.30542(4) 0.0214 1.0000 Uani D
C17 C -0.9201(4) -1.1677(3) 0.32860(5) 0.0243 1.0000 Uani D
C18 C -0.8979(4) -1.2490(3) 0.28296(4) 0.0203 1.0000 Uani D
C19 C -0.7062(4) -1.1598(3) 0.28077(4) 0.0232 1.0000 Uani D
C20 C -0.5902(4) -1.1605(3) 0.25798(5) 0.0250 1.0000 Uani D
C21 C -0.6635(4) -1.2523(3) 0.23677(4) 0.0220 1.0000 Uani D
O22 O -0.5633(3) -1.2615(2) 0.21344(3) 0.0295 1.0000 Uani D
C23 C -0.3773(4) -1.1607(4) 0.21064(5) 0.0326 1.0000 Uani D
C24 C -0.8534(4) -1.3432(3) 0.23848(5) 0.0270 1.0000 Uani D
C25 C -0.9678(4) -1.3412(3) 0.26089(5) 0.0256 1.0000 Uani D
C26 C -1.3665(4) -1.2751(3) 0.37699(5) 0.0290 1.0000 Uani D
O27 O -1.2647(3) -1.1971(2) 0.39973(3) 0.0297 1.0000 Uani D
C28 C -1.3995(4) -1.1336(3) 0.41695(5) 0.0253 1.0000 Uani .
O29 O -1.5939(3) -1.1474(2) 0.41494(4) 0.0347 1.0000 Uani .
C30 C -1.2806(4) -1.0403(3) 0.43814(5) 0.0246 1.0000 Uani D
C31 C -1.0662(4) -0.9895(3) 0.43580(5) 0.0292 1.0000 Uani D
C32 C -0.9686(4) -0.8891(3) 0.45474(6) 0.0328 1.0000 Uani D
C33 C -1.0838(4) -0.8431(3) 0.47603(5) 0.0316 1.0000 Uani D
Cl34 Cl -0.95997(14) -0.71601(9) 0.499583(16) 0.0479 1.0000 Uani .
C35 C -1.2946(5) -0.8953(3) 0.47894(5) 0.0312 1.0000 Uani D
C36 C -1.3925(4) -0.9938(3) 0.45984(5) 0.0272 1.0000 Uani D
O37 O -0.7129(3) -0.8155(3) 0.35222(4) 0.0383 1.0000 Uani .
H31 H -0.330(3) -0.6571(16) 0.4307(3) 0.0315(19) 1.0000 Uiso D
H41 H -0.460(3) -0.7750(16) 0.3921(3) 0.0311(19) 1.0000 Uiso D
H61 H -1.039(3) -0.5589(16) 0.4006(3) 0.0291(19) 1.0000 Uiso D
H71 H -0.901(3) -0.4272(16) 0.4382(3) 0.0340(19) 1.0000 Uiso D
H101 H -1.255(3) -0.747(2) 0.3332(4) 0.0343(19) 1.0000 Uiso D
H102 H -1.028(3) -0.823(3) 0.3265(4) 0.0336(19) 1.0000 Uiso D
H111 H -1.346(3) -0.985(2) 0.3554(4) 0.0285(19) 1.0000 Uiso D
H112 H -1.314(3) -1.020(2) 0.3251(3) 0.0282(19) 1.0000 Uiso D
H121 H -0.997(3) -1.093(2) 0.3655(3) 0.0242(19) 1.0000 Uiso D
H131 H -1.083(3) -1.369(2) 0.3641(4) 0.0311(19) 1.0000 Uiso D
H141 H -1.363(3) -1.478(2) 0.3366(4) 0.0351(19) 1.0000 Uiso D
H142 H -1.413(3) -1.302(2) 0.3250(4) 0.0351(19) 1.0000 Uiso D
H151 H -1.018(3) -1.479(2) 0.3187(4) 0.0393(19) 1.0000 Uiso D
H152 H -1.201(3) -1.444(3) 0.2960(4) 0.0392(19) 1.0000 Uiso D
H171 H -0.806(3) -1.241(2) 0.3360(4) 0.0292(19) 1.0000 Uiso D
H172 H -0.852(3) -1.065(2) 0.3237(4) 0.0293(19) 1.0000 Uiso D
H191 H -0.651(2) -1.0975(16) 0.2951(3) 0.0275(19) 1.0000 Uiso D
H201 H -0.461(2) -1.0995(16) 0.2572(3) 0.0301(19) 1.0000 Uiso D
H231 H -0.327(4) -1.178(3) 0.1931(4) 0.0485(19) 1.0000 Uiso D
H232 H -0.263(3) -1.190(3) 0.2232(4) 0.0480(19) 1.0000 Uiso D
H233 H -0.416(4) -1.045(2) 0.2134(5) 0.0486(19) 1.0000 Uiso D
H241 H -0.903(3) -1.4058(16) 0.2243(3) 0.0323(19) 1.0000 Uiso D
H251 H -1.096(2) -1.4025(16) 0.2612(3) 0.0315(19) 1.0000 Uiso D
H261 H -1.420(3) -1.383(2) 0.3819(4) 0.0341(19) 1.0000 Uiso D
H262 H -1.487(3) -1.208(2) 0.3705(4) 0.0342(19) 1.0000 Uiso D
H311 H -0.988(3) -1.0217(16) 0.4216(3) 0.0350(19) 1.0000 Uiso D
H321 H -0.827(3) -0.8530(16) 0.4531(3) 0.0391(19) 1.0000 Uiso D
H351 H -1.371(3) -0.8657(16) 0.4934(3) 0.0366(19) 1.0000 Uiso D
H361 H -1.538(3) -1.0298(16) 0.4610(3) 0.0315(19) 1.0000 Uiso D

loop_
_atom_site_aniso_label
_atom_site_aniso_U_11
_atom_site_aniso_U_22
_atom_site_aniso_U_33
_atom_site_aniso_U_23
_atom_site_aniso_U_13
_atom_site_aniso_U_12
Cl1 0.0548(5) 0.0431(4) 0.0268(3) -0.0070(3) -0.0126(3) -0.0074(3)
C2 0.0366(14) 0.0236(12) 0.0205(12) -0.0001(10) -0.0050(10) -0.0099(10)
C3 0.0252(13) 0.0308(13) 0.0233(12) 0.0066(10) -0.0037(10) -0.0035(10)
C4 0.0299(13) 0.0248(12) 0.0238(12) 0.0010(10) 0.0022(10) -0.0010(10)
C5 0.0299(13) 0.0195(11) 0.0179(11) 0.0031(9) 0.0006(9) -0.0046(10)
C6 0.0268(13) 0.0248(12) 0.0215(12) 0.0010(9) -0.0007(10) -0.0024(10)
C7 0.0368(14) 0.0265(13) 0.0222(12) -0.0014(10) 0.0011(10) 0.0015(11)
C8 0.0302(13) 0.0219(12) 0.0227(12) 0.0018(10) -0.0005(10) -0.0013(10)
O9 0.0286(9) 0.0256(9) 0.0234(8) -0.0047(7) -0.0038(7) -0.0002(7)
C10 0.0369(15) 0.0254(13) 0.0220(12) -0.0017(10) -0.0078(11) -0.0013(11)
C11 0.0241(12) 0.0213(12) 0.0236(12) -0.0029(9) -0.0022(10) 0.0014(9)
C12 0.0222(12) 0.0223(12) 0.0173(11) -0.0033(9) -0.0006(9) 0.0013(9)
C13 0.0299(13) 0.0230(12) 0.0248(12) 0.0024(10) 0.0035(10) 0.0058(10)
C14 0.0359(14) 0.0201(12) 0.0320(14) -0.0030(10) 0.0088(11) -0.0053(11)
C15 0.0428(16) 0.0211(12) 0.0350(15) -0.0051(11) 0.0151(12) -0.0065(11)
N16 0.0243(10) 0.0169(9) 0.0234(10) -0.0038(8) 0.0031(8) -0.0016(8)
C17 0.0207(12) 0.0260(12) 0.0263(12) -0.0004(10) 0.0016(10) 0.0017(10)
C18 0.0216(11) 0.0169(11) 0.0222(11) 0.0015(9) -0.0008(9) 0.0040(9)
C19 0.0264(12) 0.0228(12) 0.0203(11) -0.0049(9) -0.0010(9) -0.0034(10)
C20 0.0226(12) 0.0244(12) 0.0277(13) -0.0007(10) -0.0005(10) -0.0030(10)
C21 0.0250(12) 0.0201(11) 0.0209(11) 0.0008(9) 0.0016(9) 0.0048(9)
O22 0.0328(10) 0.0359(10) 0.0199(8) -0.0022(7) 0.0037(7) -0.0021(8)
C23 0.0279(14) 0.0473(17) 0.0228(13) -0.0002(12) 0.0046(10) 0.0001(12)
C24 0.0316(13) 0.0268(12) 0.0219(12) -0.0047(10) -0.0046(10) -0.0016(11)
C25 0.0246(13) 0.0252(12) 0.0265(12) -0.0001(10) -0.0032(10) -0.0046(10)
C26 0.0348(14) 0.0288(13) 0.0239(12) -0.0001(10) 0.0053(11) -0.0040(11)
O27 0.0268(9) 0.0401(10) 0.0225(9) -0.0022(8) 0.0030(7) 0.0039(8)
C28 0.0266(13) 0.0258(12) 0.0240(12) 0.0069(10) 0.0070(10) -0.0004(10)
O29 0.0267(10) 0.0436(11) 0.0344(10) -0.0056(9) 0.0059(8) -0.0052(8)
C30 0.0265(12) 0.0231(12) 0.0246(12) 0.0051(10) 0.0039(10) 0.0002(10)
C31 0.0264(13) 0.0313(13) 0.0304(13) 0.0055(11) 0.0061(11) 0.0031(11)
C32 0.0242(13) 0.0297(14) 0.0443(16) 0.0084(12) -0.0011(11) 0.0006(11)
C33 0.0383(15) 0.0208(12) 0.0344(14) 0.0039(11) -0.0100(12) 0.0014(11)
Cl34 0.0587(5) 0.0331(4) 0.0501(4) -0.0066(3) -0.0169(4) -0.0030(3)
C35 0.0385(15) 0.0272(13) 0.0281(13) 0.0027(11) 0.0037(11) 0.0046(11)
C36 0.0249(13) 0.0307(13) 0.0266(12) 0.0054(10) 0.0065(10) 0.0013(10)
O37 0.0359(11) 0.0502(12) 0.0290(10) -0.0136(9) 0.0046(8) 0.0001(9)

loop_
_atom_type_symbol
_atom_type_scat_dispersion_real
_atom_type_scat_dispersion_imag
_atom_type_scat_Cromer_Mann_a1
_atom_type_scat_Cromer_Mann_b1
_atom_type_scat_Cromer_Mann_a2
_atom_type_scat_Cromer_Mann_b2
_atom_type_scat_Cromer_Mann_a3
_atom_type_scat_Cromer_Mann_b3
_atom_type_scat_Cromer_Mann_a4
_atom_type_scat_Cromer_Mann_b4
_atom_type_scat_Cromer_Mann_c
_atom_type_scat_source
C 0.0033 0.0016 2.3100 20.8439 1.0200 10.2075 1.5886 0.5687 0.8650 51.6512 0.2156 'International Tables Vol C 4.2.6.8 and 6.1.1.4'
H 0.0000 0.0000 0.4930 10.5109 0.3229 26.1257 0.1402 3.1424 0.0408 57.7998 0.0030 'International Tables Vol C 4.2.6.8 and 6.1.1.4'
N 0.0061 0.0033 12.2126 0.0057 3.1322 9.8933 2.0125 28.9975 1.1663 0.5826 -11.5290 'International Tables Vol C 4.2.6.8 and 6.1.1.4'
O 0.0106 0.0060 3.0485 13.2771 2.2868 5.7011 1.5463 0.3239 0.8670 32.9089 0.2508 'International Tables Vol C 4.2.6.8 and 6.1.1.4'
Cl 0.1484 0.1585 11.4604 0.0104 7.1964 1.1662 6.2556 18.5194 1.6455 47.7784 -9.5574 'International Tables Vol C 4.2.6.8 and 6.1.1.4'

loop_
_geom_angle_atom_site_label_1
_geom_angle_atom_site_label_2
_geom_angle_atom_site_label_3
_geom_angle
_geom_angle_publ_flag
Cl1 C2 C3 118.3(2) yes
Cl1 C2 C7 119.8(2) yes
C3 C2 C7 122.0(2) yes
C2 C3 C4 119.1(2) yes
C2 C3 H31 121.4(11) no
C4 C3 H31 119.5(11) no
C3 C4 C5 120.3(2) yes
C3 C4 H41 120.2(11) no
C5 C4 H41 119.5(11) no
C4 C5 C6 119.4(2) yes
C4 C5 C8 117.7(2) yes
C6 C5 C8 122.8(2) yes
C5 C6 C7 120.6(2) yes
C5 C6 H61 119.4(11) no
C7 C6 H61 120.0(11) no
C6 C7 C2 118.7(2) yes
C6 C7 H71 120.6(11) no
C2 C7 H71 120.7(11) no
C5 C8 O9 112.6(2) yes
C5 C8 O37 123.2(2) yes
O9 C8 O37 124.2(2) yes
C8 O9 C10 117.4(2) yes
O9 C10 C11 112.2(2) yes
O9 C10 H101 105.6(12) no
C11 C10 H101 109.0(12) no
O9 C10 H102 108.0(12) no
C11 C10 H102 112.2(12) no
H101 C10 H102 109.6(14) no
C10 C11 C12 115.7(2) yes
C10 C11 H111 107.2(12) no
C12 C11 H111 107.3(11) no
C10 C11 H112 106.8(12) no
C12 C11 H112 109.3(11) no
H111 C11 H112 110.5(14) no
C11 C12 C13 112.75(19) yes
C11 C12 C17 112.27(19) yes
C13 C12 C17 108.90(19) yes
C11 C12 H121 106.8(11) no
C13 C12 H121 108.2(11) no
C17 C12 H121 107.8(11) no
C12 C13 C14 110.0(2) yes
C12 C13 C26 114.7(2) yes
C14 C13 C26 109.7(2) yes
C12 C13 H131 106.9(11) no
C14 C13 H131 108.2(12) no
C26 C13 H131 107.1(11) no
C13 C14 C15 111.4(2) yes
C13 C14 H141 109.8(12) no
C15 C14 H141 109.4(12) no
C13 C14 H142 109.5(12) no
C15 C14 H142 109.5(12) no
H141 C14 H142 107.1(14) no
C14 C15 N16 110.8(2) yes
C14 C15 H151 109.5(12) no
N16 C15 H151 109.3(12) no
C14 C15 H152 109.3(12) no
N16 C15 H152 108.5(12) no
H151 C15 H152 109.5(14) no
C15 N16 C17 111.2(2) yes
C15 N16 C18 115.19(18) yes
C17 N16 C18 115.97(19) yes
C12 C17 N16 112.56(19) yes
C12 C17 H171 108.5(12) no
N16 C17 H171 109.6(11) no
C12 C17 H172 108.8(12) no
N16 C17 H172 109.2(12) no
H171 C17 H172 108.1(14) no
N16 C18 C19 123.2(2) yes
N16 C18 C25 120.7(2) yes
C19 C18 C25 116.0(2) yes
C18 C19 C20 122.3(2) yes
C18 C19 H191 119.4(11) no
C20 C19 H191 118.3(11) no
C19 C20 C21 120.0(2) yes
C19 C20 H201 120.0(11) no
C21 C20 H201 119.9(11) no
C20 C21 O22 125.0(2) yes
C20 C21 C24 118.9(2) yes
O22 C21 C24 116.2(2) yes
C21 O22 C23 117.06(19) yes
O22 C23 H231 107.7(13) no
O22 C23 H232 110.9(13) no
H231 C23 H232 109.4(15) no
O22 C23 H233 109.2(13) no
H231 C23 H233 111.2(15) no
H232 C23 H233 108.6(15) no
C21 C24 C25 120.9(2) yes
C21 C24 H241 119.4(11) no
C25 C24 H241 119.7(11) no
C18 C25 C24 121.9(2) yes
C18 C25 H251 119.7(11) no
C24 C25 H251 118.4(11) no
C13 C26 O27 107.8(2) yes
C13 C26 H261 110.1(12) no
O27 C26 H261 108.8(12) no
C13 C26 H262 111.4(12) no
O27 C26 H262 109.2(12) no
H261 C26 H262 109.4(14) no
C26 O27 C28 116.05(19) yes
O27 C28 O29 123.6(2) yes
O27 C28 C30 112.0(2) yes
O29 C28 C30 124.4(2) yes
C28 C30 C31 121.6(2) yes
C28 C30 C36 118.5(2) yes
C31 C30 C36 119.8(2) yes
C30 C31 C32 119.8(2) yes
C30 C31 H311 120.8(11) no
C32 C31 H311 119.4(11) no
C31 C32 C33 119.4(2) yes
C31 C32 H321 120.1(11) no
C33 C32 H321 120.5(11) no
C32 C33 Cl34 119.0(2) yes
C32 C33 C35 121.6(2) yes
Cl34 C33 C35 119.5(2) yes
C33 C35 C36 118.8(2) yes
C33 C35 H351 121.5(11) no
C36 C35 H351 119.7(11) no
C30 C36 C35 120.6(2) yes
C30 C36 H361 118.4(11) no
C35 C36 H361 121.0(11) no

loop_
_geom_bond_atom_site_label_1
_geom_bond_atom_site_label_2
_geom_bond_distance
_geom_bond_publ_flag
Cl1 C2 1.735(2) yes
C2 C3 1.376(4) yes
C2 C7 1.380(4) yes
C3 C4 1.387(3) yes
C3 H31 0.922(16) no
C4 C5 1.390(3) yes
C4 H41 0.930(16) no
C5 C6 1.395(3) yes
C5 C8 1.490(3) yes
C6 C7 1.386(3) yes
C6 H61 0.938(16) no
C7 H71 0.930(16) no
C8 O9 1.338(3) yes
C8 O37 1.202(3) yes
O9 C10 1.463(3) yes
C10 C11 1.508(3) yes
C10 H101 0.967(16) no
C10 H102 0.970(16) no
C11 C12 1.536(3) yes
C11 H111 0.979(16) no
C11 H112 0.975(16) no
C12 C13 1.537(3) yes
C12 C17 1.532(3) yes
C12 H121 0.990(16) no
C13 C14 1.518(3) yes
C13 C26 1.520(3) yes
C13 H131 0.989(16) no
C14 C15 1.517(4) yes
C14 H141 0.974(17) no
C14 H142 0.972(16) no
C15 N16 1.465(3) yes
C15 H151 0.990(17) no
C15 H152 0.978(17) no
N16 C17 1.460(3) yes
N16 C18 1.419(3) yes
C17 H171 0.982(16) no
C17 H172 0.968(16) no
C18 C19 1.394(3) yes
C18 C25 1.407(3) yes
C19 C20 1.398(3) yes
C19 H191 0.939(16) no
C20 C21 1.376(3) yes
C20 H201 0.938(16) no
C21 O22 1.374(3) yes
C21 C24 1.388(3) yes
O22 C23 1.420(3) yes
C23 H231 0.973(17) no
C23 H232 0.963(17) no
C23 H233 0.979(17) no
C24 C25 1.376(4) yes
C24 H241 0.926(16) no
C25 H251 0.935(16) no
C26 O27 1.444(3) yes
C26 H261 0.968(16) no
C26 H262 0.966(16) no
O27 C28 1.343(3) yes
C28 O29 1.204(3) yes
C28 C30 1.488(3) yes
C30 C31 1.394(4) yes
C30 C36 1.389(3) yes
C31 C32 1.383(4) yes
C31 H311 0.931(16) no
C32 C33 1.381(4) yes
C32 H321 0.929(17) no
C33 Cl34 1.736(3) yes
C33 C35 1.381(4) yes
C35 C36 1.380(4) yes
C35 H351 0.926(17) no
C36 H361 0.945(16) no
